data_2209961
loop_
_publ_author_name
'Liang-Jun Zhang'
'Bing-Xin Liu'
'Hang-Qun Ge'
'Duan-Jun Xu'

_publ_section_title
;<i>catena</i>-Poly[[[bis(2,2'-diamino-4,4'-bi-1,3-thiazole-\k^2^<i>N</i>,<i>N</i>')cadmium(II)]-\m-terephthalato-\k^2^<i>O</i>:<i>O</i>']
 monohydrate]
;
_journal_coeditor_code NG2049
_journal_issue 8
_journal_name_full 'Acta Crystallographica Section E'
_journal_page_first m1944
_journal_page_last m1945
_journal_paper_doi 10.1107/S1600536806028121
_journal_volume 62
_journal_year 2006
_chemical_formula_iupac '[Cd (C8 H4 O4) (C6 H6 N4 S2)2] , H2 O'
_chemical_formula_moiety 'C20 H16 Cd N8 O4 S4 , H2 O'
_chemical_formula_sum 'C20 H18 Cd N8 O5 S4'
_chemical_formula_weight 691.06
_chemical_name_systematic
;catena-Poly[[[bis(2,2'-diamino-4,4'-bi-1,3-thiazole-\k^2^N,N')cadmium(II)]-\m-
terephthalato-\k^2^O:O']
 monohydrate]
;
_space_group_IT_number 15
_symmetry_cell_setting monoclinic
_symmetry_space_group_name_Hall '-C 2yc'
_symmetry_space_group_name_H-M 'C 1 2/c 1'
_atom_sites_solution_hydrogens geom
_atom_sites_solution_primary direct
_atom_sites_solution_secondary difmap
_audit_creation_method SHELXL97
_cell_angle_alpha 90.00
_cell_angle_beta 101.714(2)
_cell_angle_gamma 90.00
_cell_formula_units_Z 4
_cell_length_a 9.4657(14)
_cell_length_b 16.749(3)
_cell_length_c 17.181(3)
_cell_measurement_reflns_used 1519
_cell_measurement_temperature 295(2)
_cell_measurement_theta_max 20.9
_cell_measurement_theta_min 2.4
_cell_volume 2667.2(8)
_computing_cell_refinement 'SAINT (Bruker, 2004)'
_computing_data_collection 'SMART (Bruker, 2004)'
_computing_data_reduction SAINT
_computing_molecular_graphics 'ORTEP-3 for Windows (Farrugia, 1997)'
_computing_publication_material 'WinGX (Farrugia, 1999)'
_computing_structure_refinement 'SHELXL97 (Sheldrick, 1997)'
_computing_structure_solution 'SIR92 (Altomare <i>et al.</i>,  1993)'
_diffrn_ambient_temperature 295(2)
_diffrn_measured_fraction_theta_full 1.00
_diffrn_measured_fraction_theta_max 1.00
_diffrn_measurement_device_type 'Bruker APEXII'
_diffrn_measurement_method '\f and \w'
_diffrn_radiation_monochromator graphite
_diffrn_radiation_source 'fine-focus sealed tube'
_diffrn_radiation_type MoK\a
_diffrn_radiation_wavelength 0.71073
_diffrn_reflns_av_R_equivalents 0.065
_diffrn_reflns_av_sigmaI/netI 0.078
_diffrn_reflns_limit_h_max 11
_diffrn_reflns_limit_h_min -11
_diffrn_reflns_limit_k_max 17
_diffrn_reflns_limit_k_min -19
_diffrn_reflns_limit_l_max 20
_diffrn_reflns_limit_l_min -18
_diffrn_reflns_number 6709
_diffrn_reflns_theta_full 25.0
_diffrn_reflns_theta_max 25.0
_diffrn_reflns_theta_min 2.4
_diffrn_standards_interval_count 0
_diffrn_standards_interval_time 0
_diffrn_standards_number 0
_exptl_absorpt_coefficient_mu 1.180
_exptl_absorpt_correction_T_max 0.860
_exptl_absorpt_correction_T_min 0.780
_exptl_absorpt_correction_type multi-scan
_exptl_absorpt_process_details '(SADABS; Sheldrick, 2002)'
_exptl_crystal_colour yellow
_exptl_crystal_density_diffrn 1.721
_exptl_crystal_density_method 'not measured'
_exptl_crystal_description prism
_exptl_crystal_F_000 1384
_exptl_crystal_size_max 0.25
_exptl_crystal_size_mid 0.16
_exptl_crystal_size_min 0.13
_refine_diff_density_max 0.67
_refine_diff_density_min -0.98
_refine_ls_extinction_coef 0.0015(3)
_refine_ls_extinction_expression Fc^*^=kFc[1+0.001xFc^2^\l^3^/sin(2\q)]^-1/4^
_refine_ls_extinction_method 'SHELXL97 (Sheldrick, 1997)'
_refine_ls_goodness_of_fit_ref 1.015
_refine_ls_hydrogen_treatment constr
_refine_ls_matrix_type full
_refine_ls_number_parameters 174
_refine_ls_number_reflns 2359
_refine_ls_number_restraints 0
_refine_ls_restrained_S_all 1.015
_refine_ls_R_factor_all 0.069
_refine_ls_R_factor_gt 0.046
_refine_ls_shift/su_max 0.001
_refine_ls_shift/su_mean 0.000
_refine_ls_structure_factor_coef Fsqd
_refine_ls_weighting_details 'calc w = 1/[\s^2^(Fo^2^)+(0.0437P)^2^] where P=(Fo^2^+2Fc^2^)/3'
_refine_ls_weighting_scheme calc
_refine_ls_wR_factor_gt 0.094
_refine_ls_wR_factor_ref 0.103
_reflns_number_gt 1755
_reflns_number_total 2359
_reflns_threshold_expression I>2\s(I)
_cod_data_source_file ng2049.cif
_cod_data_source_block I
_cod_depositor_comments
;
The following automatic conversions were performed:
'_symmetry_cell_setting' value 'Monoclinic' changed to 'monoclinic'
according to '/home/saulius/struct/CIF-dictionaries/cif_core.dic'
dictionary named 'cif_core.dic' version 2.4.1 from 2010-06-29.

Automatic conversion script
Id: cif_fix_enum 1527 2010-12-29 10:47:43Z saulius 

The following automatic conversions were performed:

'_symmetry_cell_setting' value 'Monoclinic' changed to 'monoclinic'
according to /home/saulius/struct/CIF-dictionaries/cif_core.dic
dictionary named 'cif_core.dic' version 2.4.1 from 2010-06-29.

Automatic conversion script
Id: cif_fix_values 1715 2011-07-08 13:25:40Z adriana 
;
_cod_original_sg_symbol_H-M 'C 2/c'
_cod_database_code 2209961
_cod_database_fobs_code 2209961

loop_
_symmetry_equiv_pos_as_xyz
'x, y, z'
'-x, y, -z+1/2'
'x+1/2, y+1/2, z'
'-x+1/2, y+1/2, -z+1/2'
'-x, -y, -z'
'x, -y, z-1/2'
'-x+1/2, -y+1/2, -z'
'x+1/2, -y+1/2, z-1/2'

loop_
_atom_site_type_symbol
_atom_site_label
_atom_site_fract_x
_atom_site_fract_y
_atom_site_fract_z
_atom_site_U_iso_or_equiv
_atom_site_adp_type
_atom_site_calc_flag
_atom_site_refinement_flags
_atom_site_occupancy
Cd Cd 0.5000 0.57839(3) 0.2500 0.0315(2) Uani d S 1
N N1 0.3738(4) 0.5464(3) 0.3522(2) 0.0360(10) Uani d . 1
N N2 0.1907(5) 0.6434(3) 0.3466(3) 0.0544(13) Uani d . 1
H H2A 0.2133 0.6628 0.3037 0.050 Uiso d R 1
H H2B 0.1024 0.6588 0.3508 0.050 Uiso d R 1
N N3 0.6339(4) 0.4804(3) 0.3357(2) 0.0373(11) Uani d . 1
N N4 0.8564(5) 0.4684(3) 0.2965(3) 0.0535(13) Uani d . 1
H H4A 0.9304 0.4388 0.3033 0.050 Uiso d R 1
H H4B 0.8678 0.5189 0.3001 0.050 Uiso d R 1
O O1 0.6595(4) 0.6791(2) 0.29369(19) 0.0405(9) Uani d . 1
O O2 0.8835(4) 0.6381(2) 0.3454(2) 0.0527(11) Uani d . 1
S S1 0.18941(17) 0.51355(12) 0.43969(9) 0.0631(5) Uani d . 1
S S2 0.75036(19) 0.34167(11) 0.36213(13) 0.0797(6) Uani d . 1
C C1 0.4148(6) 0.4742(3) 0.3896(3) 0.0460(15) Uani d . 1
C C2 0.3296(6) 0.4483(4) 0.4383(4) 0.0631(18) Uani d . 1
H H2 0.3446 0.4012 0.4675 0.076 Uiso calc R 1
C C3 0.2547(5) 0.5739(4) 0.3725(3) 0.0409(13) Uani d . 1
C C4 0.5436(6) 0.4346(4) 0.3726(3) 0.0501(15) Uani d . 1
C C5 0.5883(7) 0.3600(4) 0.3898(5) 0.077(2) Uani d . 1
H H5 0.5384 0.3226 0.4137 0.092 Uiso calc R 1
C C6 0.7483(6) 0.4396(3) 0.3281(3) 0.0467(15) Uani d . 1
C C7 0.7590(5) 0.7127(3) 0.4279(3) 0.0340(12) Uani d . 1
C C8 0.8780(5) 0.7154(3) 0.4902(3) 0.0397(13) Uani d . 1
H H8 0.9643 0.6920 0.4842 0.048 Uiso calc R 1
C C9 0.6303(5) 0.7476(3) 0.4387(3) 0.0369(13) Uani d . 1
H H9 0.5492 0.7459 0.3978 0.044 Uiso calc R 1
C C10 0.7692(6) 0.6734(3) 0.3503(3) 0.0378(13) Uani d . 1
O O1W 0.5000 0.8252(3) 0.2500 0.0496(14) Uani d S 1
H H1W 0.5664 0.7886 0.2722 0.074 Uiso d R 1

loop_
_atom_site_aniso_label
_atom_site_aniso_U_11
_atom_site_aniso_U_22
_atom_site_aniso_U_33
_atom_site_aniso_U_12
_atom_site_aniso_U_13
_atom_site_aniso_U_23
Cd 0.0288(3) 0.0308(4) 0.0374(3) 0.000 0.0122(2) 0.000
N1 0.033(2) 0.037(3) 0.041(2) 0.000(2) 0.015(2) 0.005(2)
N2 0.054(3) 0.057(4) 0.060(3) 0.023(3) 0.032(3) 0.017(3)
N3 0.037(2) 0.031(3) 0.047(3) 0.000(2) 0.017(2) 0.009(2)
N4 0.042(3) 0.041(3) 0.084(4) 0.012(2) 0.028(3) 0.006(3)
O1 0.040(2) 0.039(2) 0.042(2) -0.0039(18) 0.0053(17) -0.0029(17)
O2 0.039(2) 0.063(3) 0.059(2) 0.008(2) 0.0175(19) -0.019(2)
S1 0.0510(9) 0.0819(13) 0.0659(11) 0.0035(9) 0.0345(8) 0.0225(9)
S2 0.0639(11) 0.0470(11) 0.1365(17) 0.0209(9) 0.0399(11) 0.0333(11)
C1 0.041(3) 0.045(4) 0.053(3) -0.003(3) 0.012(3) 0.014(3)
C2 0.052(4) 0.063(4) 0.080(4) 0.008(3) 0.027(3) 0.036(4)
C3 0.033(3) 0.052(4) 0.040(3) -0.001(3) 0.013(2) 0.002(3)
C4 0.037(3) 0.049(4) 0.067(4) 0.005(3) 0.016(3) 0.019(3)
C5 0.062(4) 0.047(4) 0.133(6) 0.012(3) 0.048(4) 0.042(4)
C6 0.041(3) 0.036(4) 0.064(4) 0.009(3) 0.015(3) 0.003(3)
C7 0.035(3) 0.029(3) 0.038(3) -0.005(2) 0.009(2) 0.001(2)
C8 0.029(3) 0.046(4) 0.045(3) 0.006(3) 0.010(2) 0.005(3)
C9 0.030(3) 0.044(4) 0.036(3) 0.001(3) 0.006(2) -0.001(3)
C10 0.036(3) 0.032(3) 0.048(3) -0.008(3) 0.013(3) -0.001(3)
O1W 0.049(3) 0.033(3) 0.067(4) 0.000 0.012(3) 0.000

loop_
_atom_type_symbol
_atom_type_description
_atom_type_scat_dispersion_real
_atom_type_scat_dispersion_imag
_atom_type_scat_source
C C 0.0033 0.0000 'International Tables Vol C Tables 4.2.6.8 and 6.1.1.4'
H H 0.0000 0.0000 'International Tables Vol C Tables 4.2.6.8 and 6.1.1.4'
N N 0.0061 0.0000 'International Tables Vol C Tables 4.2.6.8 and 6.1.1.4'
O O 0.0106 0.0000 'International Tables Vol C Tables 4.2.6.8 and 6.1.1.4'
S S 0.1246 0.0000 'International Tables Vol C Tables 4.2.6.8 and 6.1.1.4'
Cd Cd -0.8075 0.0000 'International Tables Vol C Tables 4.2.6.8 and 6.1.1.4'

loop_
_geom_angle_atom_site_label_1
_geom_angle_atom_site_label_2
_geom_angle_atom_site_label_3
_geom_angle_site_symmetry_1
_geom_angle_site_symmetry_3
_geom_angle
_geom_angle_publ_flag
O1 Cd O1 . 2_655 84.95(18) y
O1 Cd N1 . 2_655 90.66(13) y
O1 Cd N1 2_655 2_655 108.73(13) ?
O1 Cd N1 . . 108.73(13) y
O1 Cd N1 2_655 . 90.66(13) ?
N1 Cd N1 2_655 . 153.9(2) y
O1 Cd N3 . 2_655 160.27(13) y
O1 Cd N3 2_655 2_655 94.13(13) ?
N1 Cd N3 2_655 2_655 70.92(14) ?
N1 Cd N3 . 2_655 90.98(14) y
O1 Cd N3 . . 94.13(13) y
O1 Cd N3 2_655 . 160.27(13) ?
N1 Cd N3 2_655 . 90.98(14) ?
N1 Cd N3 . . 70.92(14) y
N3 Cd N3 2_655 . 93.2(2) y
C3 N1 C1 . . 110.6(4) ?
C3 N1 Cd . . 134.2(3) ?
C1 N1 Cd . . 113.8(3) ?
C3 N2 H2A . . 115.6 ?
C3 N2 H2B . . 126.1 ?
H2A N2 H2B . . 110.8 ?
C6 N3 C4 . . 110.8(5) ?
C6 N3 Cd . . 130.0(4) ?
C4 N3 Cd . . 111.1(3) ?
C6 N4 H4A . . 114.3 ?
C6 N4 H4B . . 115.0 ?
H4A N4 H4B . . 118.8 ?
H1W O1W H1W . 2655 94.74 ?
C10 O1 Cd . . 125.3(3) ?
C2 S1 C3 . . 88.9(3) ?
C5 S2 C6 . . 88.6(3) ?
C2 C1 N1 . . 115.1(5) ?
C2 C1 C4 . . 127.2(5) ?
N1 C1 C4 . . 117.8(5) ?
C1 C2 S1 . . 111.3(5) ?
C1 C2 H2 . . 124.3 ?
S1 C2 H2 . . 124.3 ?
N1 C3 N2 . . 124.2(5) ?
N1 C3 S1 . . 114.1(4) ?
N2 C3 S1 . . 121.7(4) ?
C5 C4 N3 . . 114.8(5) ?
C5 C4 C1 . . 128.2(5) ?
N3 C4 C1 . . 116.9(5) ?
C4 C5 S2 . . 111.5(5) ?
C4 C5 H5 . . 124.2 ?
S2 C5 H5 . . 124.2 ?
N3 C6 N4 . . 124.6(5) ?
N3 C6 S2 . . 114.3(4) ?
N4 C6 S2 . . 121.2(4) ?
C8 C7 C9 . . 118.5(4) ?
C8 C7 C10 . . 120.6(5) ?
C9 C7 C10 . . 121.0(4) ?
C9 C8 C7 7_666 . 120.8(5) ?
C9 C8 H8 7_666 . 119.6 ?
C7 C8 H8 . . 119.6 ?
C8 C9 C7 7_666 . 120.8(4) ?
C8 C9 H9 7_666 . 119.6 ?
C7 C9 H9 . . 119.6 ?
O2 C10 O1 . . 124.5(5) ?
O2 C10 C7 . . 118.5(5) ?
O1 C10 C7 . . 117.0(5) ?

loop_
_geom_bond_atom_site_label_1
_geom_bond_atom_site_label_2
_geom_bond_site_symmetry_2
_geom_bond_distance
_geom_bond_publ_flag
Cd O1 . 2.286(3) y
Cd O1 2_655 2.286(3) ?
Cd N1 2_655 2.376(4) ?
Cd N1 . 2.376(4) y
Cd N3 2_655 2.389(4) ?
Cd N3 . 2.389(4) y
N1 C3 . 1.329(6) ?
N1 C1 . 1.387(6) ?
N2 C3 . 1.345(7) ?
N2 H2A . 0.8711 ?
N2 H2B . 0.8919 ?
N3 C6 . 1.310(6) ?
N3 C4 . 1.393(6) ?
N4 C6 . 1.341(7) ?
N4 H4A . 0.8469 ?
N4 H4B . 0.8538 ?
O1 C10 . 1.273(6) ?
O2 C10 . 1.251(6) ?
S1 C2 . 1.723(6) ?
S1 C3 . 1.739(5) ?
S2 C5 . 1.723(6) ?
S2 C6 . 1.741(6) ?
C1 C2 . 1.347(7) ?
C1 C4 . 1.469(7) ?
C2 H2 . 0.9300 ?
C4 C5 . 1.333(8) ?
C5 H5 . 0.9300 ?
C7 C8 . 1.388(6) ?
C7 C9 . 1.397(6) ?
C7 C10 . 1.507(7) ?
C8 C9 7_666 1.387(7) ?
C8 H8 . 0.9300 ?
C9 C8 7_666 1.387(7) ?
C9 H9 . 0.9300 ?
O1W H1W . 0.9044 ?

loop_
_geom_hbond_atom_site_label_D
_geom_hbond_atom_site_label_H
_geom_hbond_atom_site_label_A
_geom_hbond_site_symmetry_A
_geom_hbond_distance_DH
_geom_hbond_distance_HA
_geom_hbond_distance_DA
_geom_hbond_angle_DHA
_geom_hbond_publ_flag
O1W H1W O1 . 0.90 2.04 2.893(6) 158 y
N2 H2A O1 2_655 0.87 2.27 3.093(6) 158 y
N2 H2B O2 1_455 0.89 2.08 2.905(6) 153 y
N4 H4A O1W 3_545 0.85 2.27 2.946(6) 137 y
N4 H4B O2 . 0.85 2.14 2.960(6) 162 y
